data_1568029
loop_
_publ_author_name
'Tian, Xiaoqi'
'Shoyama, Kazutaka'
'W&#xfc;rthner, Frank'

_publ_section_title
;
 Nitrogen-doped polycyclic aromatic hydrocarbons by a one-pot Suzuki
 coupling/intramolecular S<sub>N</sub>Ar reaction.
;
_journal_issue 2
_journal_name_full 'Chemical science'
_journal_page_first 284
_journal_page_last 290
_journal_paper_doi 10.1039/d2sc05409d
_journal_volume 14
_journal_year 2023
_chemical_formula_moiety 'C54 H45 N3 O4, C18 H12, C7 H8'
_chemical_formula_sum 'C79 H65 N3 O4'
_chemical_formula_weight 1120.34
_space_group_crystal_system triclinic
_space_group_IT_number 2
_space_group_name_Hall '-P 1'
_space_group_name_H-M_alt 'P -1'
_atom_sites_solution_hydrogens geom
_atom_sites_solution_primary dual
_atom_sites_solution_secondary difmap
_audit_creation_method SHELXL-2018/3
_audit_update_record
;
2022-08-12 deposited with the CCDC.	2022-11-29 downloaded from the CCDC.
;
_cell_angle_alpha 90.012(4)
_cell_angle_beta 85.889(11)
_cell_angle_gamma 90.023(14)
_cell_formula_units_Z 2
_cell_length_a 8.202(9)
_cell_length_b 14.428(5)
_cell_length_c 24.669(10)
_cell_measurement_reflns_used 9534
_cell_measurement_temperature 100(2)
_cell_measurement_theta_max 28.045
_cell_measurement_theta_min 1.231
_cell_volume 2912(4)
_computing_cell_refinement 'XDS (Kabsch, 2010)'
_computing_data_collection 'costum designed PXII GUI'
_computing_data_reduction 'XDS (Kabsch, 2010)'
_computing_structure_refinement 'SHELXL-2018/3 (Sheldrick, 2018)'
_computing_structure_solution 'SHELXT 2018/2 (Sheldrick, 2018)'
_diffrn_ambient_temperature 100(2)
_diffrn_measured_fraction_theta_full 0.902
_diffrn_measured_fraction_theta_max 0.661
_diffrn_measurement_device_type
;
Eiger2 X 16M, High Precision 1-Axis Goniostat with Staeubli sample changing
robot
;
_diffrn_measurement_method '180\deg \p scan'
_diffrn_radiation_type synchrotron
_diffrn_radiation_wavelength 0.61991
_diffrn_reflns_av_R_equivalents 0.0548
_diffrn_reflns_av_unetI/netI 0.0483
_diffrn_reflns_Laue_measured_fraction_full 0.902
_diffrn_reflns_Laue_measured_fraction_max 0.661
_diffrn_reflns_limit_h_max 11
_diffrn_reflns_limit_h_min -11
_diffrn_reflns_limit_k_max 18
_diffrn_reflns_limit_k_min -18
_diffrn_reflns_limit_l_max 30
_diffrn_reflns_limit_l_min -29
_diffrn_reflns_number 51217
_diffrn_reflns_point_group_measured_fraction_full 0.902
_diffrn_reflns_point_group_measured_fraction_max 0.661
_diffrn_reflns_theta_full 21.836
_diffrn_reflns_theta_max 28.045
_diffrn_reflns_theta_min 1.231
_diffrn_source 'P11@PETRA III, DESY, Hamburg, Germany'
_exptl_absorpt_coefficient_mu 0.060
_exptl_absorpt_correction_type none
_exptl_crystal_colour blue
_exptl_crystal_density_diffrn 1.278
_exptl_crystal_density_method 'not measured'
_exptl_crystal_description plate
_exptl_crystal_F_000 1184
_exptl_crystal_size_max 0.200
_exptl_crystal_size_mid 0.200
_exptl_crystal_size_min 0.050
_refine_diff_density_max 0.488
_refine_diff_density_min -0.511
_refine_diff_density_rms 0.084
_refine_ls_extinction_method none
_refine_ls_goodness_of_fit_ref 1.040
_refine_ls_hydrogen_treatment constr
_refine_ls_matrix_type full
_refine_ls_number_parameters 823
_refine_ls_number_reflns 14090
_refine_ls_number_restraints 137
_refine_ls_restrained_S_all 1.036
_refine_ls_R_factor_all 0.2304
_refine_ls_R_factor_gt 0.1799
_refine_ls_shift/su_max 0.004
_refine_ls_shift/su_mean 0.000
_refine_ls_structure_factor_coef Fsqd
_refine_ls_weighting_details 'w=1/[\s^2^(Fo^2^)+(0.2292P)^2^+8.8900P] where P=(Fo^2^+2Fc^2^)/3'
_refine_ls_weighting_scheme calc
_refine_ls_wR_factor_gt 0.5023
_refine_ls_wR_factor_ref 0.5420
_reflns_Friedel_coverage 0.000
_reflns_number_gt 8395
_reflns_number_total 14090
_reflns_threshold_expression 'I > 2\s(I)'
_cod_data_source_file d2sc05409d2.cif
_cod_data_source_block TXQ-01-127-4helicene_a
_cod_depositor_comments 'Adding full bibliography for 1568025--1568030.cif.'
_cod_original_cell_volume 2912(3)
_cod_database_code 1568029
_shelx_shelxl_version_number 2018/3
_shelx_space_group_comment
;
The symmetry employed for this shelxl refinement is uniquely defined
by the following loop, which should always be used as a source of
symmetry information in preference to the above space-group names.
They are only intended as comments.
;
_shelx_estimated_absorpt_t_min 0.988
_shelx_estimated_absorpt_t_max 0.997

loop_
_space_group_symop_operation_xyz
'x, y, z'
'-x, -y, -z'

loop_
_atom_site_label
_atom_site_type_symbol
_atom_site_fract_x
_atom_site_fract_y
_atom_site_fract_z
_atom_site_U_iso_or_equiv
_atom_site_adp_type
_atom_site_occupancy
_atom_site_site_symmetry_order
_atom_site_calc_flag
_atom_site_refinement_flags_posn
_atom_site_refinement_flags_adp
_atom_site_refinement_flags_occupancy
_atom_site_disorder_assembly
_atom_site_disorder_group
O1_1 O 0.2742(11) 0.1074(4) 0.3932(2) 0.134(3) Uani 1 1 d . . . . .
O2_1 O 0.2346(7) 0.3635(3) 0.50125(18) 0.0838(16) Uani 1 1 d . . . . .
O3_1 O 1.2647(7) 0.3632(3) -0.00163(18) 0.0818(15) Uani 1 1 d . . . . .
O4_1 O 1.2252(11) 0.1078(4) 0.1066(2) 0.129(3) Uani 1 1 d . . . . .
N1_1 N 0.7492(8) 0.3835(3) 0.24985(19) 0.0668(14) Uani 1 1 d . . . . .
N2_1 N 0.2701(10) 0.2328(4) 0.4497(2) 0.095(2) Uani 1 1 d . . . . .
N3_1 N 1.2308(10) 0.2329(4) 0.0501(2) 0.094(2) Uani 1 1 d . . . . .
C1_1 C 0.5856(14) 0.2458(4) 0.2748(3) 0.103(3) Uani 1 1 d . . . . .
H1_1 H 0.624117 0.215889 0.242080 0.124 Uiso 1 1 calc R U . . .
C2_1 C 0.4790(16) 0.1992(5) 0.3121(3) 0.120(4) Uani 1 1 d . . . . .
H2_1 H 0.443619 0.138532 0.303677 0.144 Uiso 1 1 calc R U . . .
C3_1 C 0.4232(13) 0.2394(5) 0.3611(3) 0.097(3) Uani 1 1 d . . . . .
C4_1 C 0.4637(11) 0.3325(4) 0.3712(2) 0.079(2) Uani 1 1 d . . . . .
C5_1 C 0.5679(9) 0.3828(4) 0.3322(2) 0.0672(17) Uani 1 1 d . . . . .
C6_1 C 0.4022(9) 0.3780(4) 0.4187(2) 0.0690(17) Uani 1 1 d . . . . .
C7_1 C 0.4357(8) 0.4704(4) 0.4268(2) 0.0624(15) Uani 1 1 d . . . . .
H7_1 H 0.394498 0.500025 0.459393 0.075 Uiso 1 1 calc R U . . .
C8_1 C 0.5294(7) 0.5207(4) 0.3877(2) 0.0590(14) Uani 1 1 d . . . . .
H8_1 H 0.551408 0.584307 0.393974 0.071 Uiso 1 1 calc R U . . .
C9_1 C 0.5914(8) 0.4791(4) 0.3396(2) 0.0579(13) Uani 1 1 d . . . . .
C10_1 C 0.6727(6) 0.5304(4) 0.2941(2) 0.0512(12) Uani 1 1 d . . . . .
C11_1 C 0.7492(7) 0.4813(3) 0.2499(2) 0.0515(12) Uani 1 1 d . . . . .
C12_1 C 0.6727(6) 0.6269(3) 0.2931(2) 0.0509(12) Uani 1 1 d . . . . .
H12_1 H 0.619212 0.660242 0.322414 0.061 Uiso 1 1 calc R U . . .
C13_1 C 0.7495(7) 0.6748(4) 0.2498(2) 0.0561(13) Uani 1 1 d . . . . .
H13_1 H 0.749043 0.740643 0.249603 0.067 Uiso 1 1 calc R U . . .
C14_1 C 0.8270(7) 0.6265(4) 0.2068(2) 0.0534(12) Uani 1 1 d . . . . .
H14_1 H 0.881197 0.659774 0.177621 0.064 Uiso 1 1 calc R U . . .
C15_1 C 0.8269(7) 0.5300(4) 0.2056(2) 0.0533(12) Uani 1 1 d . . . . .
C16_1 C 0.9092(8) 0.4789(4) 0.1601(2) 0.0576(13) Uani 1 1 d . . . . .
C17_1 C 0.9330(9) 0.3827(4) 0.1679(2) 0.0674(17) Uani 1 1 d . . . . .
C18_1 C 0.9717(7) 0.5209(4) 0.1123(2) 0.0571(13) Uani 1 1 d . . . . .
H18_1 H 0.950369 0.584607 0.106290 0.068 Uiso 1 1 calc R U . . .
C19_1 C 1.0651(8) 0.4706(4) 0.0732(2) 0.0623(15) Uani 1 1 d . . . . .
H19_1 H 1.107259 0.500448 0.040911 0.075 Uiso 1 1 calc R U . . .
C20_1 C 1.0970(9) 0.3778(4) 0.0809(2) 0.0659(16) Uani 1 1 d . . . . .
C21_1 C 1.0353(11) 0.3321(4) 0.1288(2) 0.079(2) Uani 1 1 d . . . . .
C22_1 C 1.0743(13) 0.2390(5) 0.1387(3) 0.098(3) Uani 1 1 d . . . . .
C23_1 C 1.0173(16) 0.1988(5) 0.1874(3) 0.118(4) Uani 1 1 d . . . . .
H23_1 H 1.048415 0.137045 0.195005 0.142 Uiso 1 1 calc R U . . .
C24_1 C 0.9168(14) 0.2459(4) 0.2251(3) 0.105(3) Uani 1 1 d . . . . .
H24_1 H 0.882725 0.216762 0.258548 0.126 Uiso 1 1 calc R U . . .
C25_1 C 0.8644(12) 0.3357(4) 0.2148(2) 0.084(2) Uani 1 1 d . . . . .
C26_1 C 0.6361(11) 0.3357(4) 0.2853(2) 0.079(2) Uani 1 1 d . . . . .
C27_1 C 0.3171(15) 0.1868(5) 0.4009(3) 0.111(4) Uani 1 1 d . . . . .
C28_1 C 0.2965(11) 0.3271(5) 0.4598(3) 0.082(2) Uani 1 1 d . . . . .
C29_1 C 1.2026(11) 0.3271(5) 0.0398(3) 0.081(2) Uani 1 1 d . . . . .
C30_1 C 1.1807(15) 0.1865(5) 0.0991(3) 0.109(4) Uani 1 1 d . . . . .
C31_1 C 0.1551(15) 0.1828(5) 0.4877(3) 0.103(3) Uani 1 1 d . . . . .
C32_1 C 0.2166(15) 0.1309(5) 0.5294(3) 0.108(4) Uani 1 1 d . . . . .
C33_1 C 0.1007(16) 0.0801(6) 0.5626(3) 0.114(4) Uani 1 1 d . . . . .
H33_1 H 0.136980 0.045964 0.592410 0.137 Uiso 1 1 calc R U . . .
C34_1 C -0.0610(16) 0.0786(6) 0.5535(3) 0.120(4) Uani 1 1 d . . . . .
H34_1 H -0.134550 0.040204 0.574830 0.143 Uiso 1 1 calc R U . . .
C35_1 C -0.1166(14) 0.1328(6) 0.5132(3) 0.111(4) Uani 1 1 d . . . . .
H35_1 H -0.230508 0.134308 0.508471 0.134 Uiso 1 1 calc R U . . .
C36_1 C -0.0098(15) 0.1866(6) 0.4785(3) 0.106(3) Uani 1 1 d . . . . .
C37_1 C 0.3969(15) 0.1323(5) 0.5413(3) 0.105(3) Uani 1 1 d . . . . .
H37_1 H 0.462230 0.141556 0.505956 0.126 Uiso 1 1 calc R U . . .
C38_1 C 0.4524(15) 0.0427(5) 0.5653(3) 0.115(4) Uani 1 1 d . . . . .
H38A_1 H 0.416602 -0.009437 0.543662 0.173 Uiso 1 1 calc R U . . .
H38B_1 H 0.404925 0.036846 0.602773 0.173 Uiso 1 1 calc R U . . .
H38C_1 H 0.571954 0.042413 0.565181 0.173 Uiso 1 1 calc R U . . .
C39_1 C 0.4346(13) 0.2145(5) 0.5786(3) 0.100(3) Uani 1 1 d . . . . .
H39A_1 H 0.553284 0.221697 0.579264 0.151 Uiso 1 1 calc R U . . .
H39B_1 H 0.386987 0.202456 0.615488 0.151 Uiso 1 1 calc R U . . .
H39C_1 H 0.387614 0.271364 0.564648 0.151 Uiso 1 1 calc R U . . .
C40_1 C -0.0783(15) 0.2474(7) 0.4357(3) 0.116(4) Uani 1 1 d . . . . .
H40_1 H 0.015909 0.281191 0.416764 0.139 Uiso 1 1 calc R U . . .
C41_1 C -0.1585(19) 0.1891(8) 0.3924(4) 0.153(6) Uani 1 1 d . . . . .
H41A_1 H -0.173815 0.227627 0.360409 0.229 Uiso 1 1 calc R U . . .
H41B_1 H -0.264823 0.166225 0.407389 0.229 Uiso 1 1 calc R U . . .
H41C_1 H -0.087802 0.136431 0.381772 0.229 Uiso 1 1 calc R U . . .
C42_1 C -0.1955(13) 0.3203(8) 0.4607(3) 0.115(4) Uani 1 1 d . . . . .
H42A_1 H -0.230614 0.361213 0.432031 0.173 Uiso 1 1 calc R U . . .
H42B_1 H -0.140027 0.356931 0.487313 0.173 Uiso 1 1 calc R U . . .
H42C_1 H -0.291153 0.289602 0.478762 0.173 Uiso 1 1 calc R U . . .
C43_1 C 1.3451(15) 0.1829(5) 0.0120(3) 0.106(4) Uani 1 1 d . . . . .
C44_1 C 1.5127(15) 0.1868(6) 0.0211(3) 0.108(4) Uani 1 1 d . . . . .
C45_1 C 1.6164(14) 0.1330(6) -0.0133(3) 0.112(4) Uani 1 1 d . . . . .
H45_1 H 1.730383 0.133823 -0.008708 0.134 Uiso 1 1 calc R U . . .
C46_1 C 1.5591(17) 0.0787(6) -0.0537(3) 0.122(4) Uani 1 1 d . . . . .
H46_1 H 1.632103 0.040157 -0.075167 0.147 Uiso 1 1 calc R U . . .
C47_1 C 1.3970(14) 0.0806(6) -0.0629(3) 0.105(3) Uani 1 1 d . . . . .
H47_1 H 1.360300 0.047152 -0.092943 0.126 Uiso 1 1 calc R U . . .
C48_1 C 1.2832(15) 0.1303(5) -0.0294(3) 0.105(3) Uani 1 1 d . . . . .
C49_1 C 1.5795(14) 0.2477(6) 0.0645(3) 0.112(4) Uani 1 1 d . . . . .
H49_1 H 1.484735 0.281081 0.083326 0.135 Uiso 1 1 calc R U . . .
C50_1 C 1.6935(13) 0.3199(8) 0.0390(4) 0.116(4) Uani 1 1 d . . . . .
H50A_1 H 1.792083 0.289624 0.022639 0.173 Uiso 1 1 calc R U . . .
H50B_1 H 1.723717 0.363726 0.066884 0.173 Uiso 1 1 calc R U . . .
H50C_1 H 1.638752 0.353166 0.010800 0.173 Uiso 1 1 calc R U . . .
C51_1 C 1.6567(18) 0.1886(8) 0.1068(4) 0.144(5) Uani 1 1 d . . . . .
H51A_1 H 1.580423 0.139429 0.119267 0.217 Uiso 1 1 calc R U . . .
H51B_1 H 1.681494 0.227456 0.137742 0.217 Uiso 1 1 calc R U . . .
H51C_1 H 1.757806 0.160755 0.090690 0.217 Uiso 1 1 calc R U . . .
C52_1 C 1.1031(14) 0.1324(5) -0.0412(3) 0.098(3) Uani 1 1 d . . . . .
H52_1 H 1.037810 0.142117 -0.005864 0.118 Uiso 1 1 calc R U . . .
C53_1 C 1.0447(15) 0.0429(5) -0.0656(3) 0.118(4) Uani 1 1 d . . . . .
H53A_1 H 0.925190 0.043621 -0.065431 0.177 Uiso 1 1 calc R U . . .
H53B_1 H 1.079165 -0.009711 -0.044070 0.177 Uiso 1 1 calc R U . . .
H53C_1 H 1.092019 0.036990 -0.103059 0.177 Uiso 1 1 calc R U . . .
C54_1 C 1.0661(13) 0.2142(5) -0.0788(3) 0.101(3) Uani 1 1 d . . . . .
H54A_1 H 1.118229 0.203018 -0.115227 0.151 Uiso 1 1 calc R U . . .
H54B_1 H 1.109007 0.271652 -0.064130 0.151 Uiso 1 1 calc R U . . .
H54C_1 H 0.947676 0.219771 -0.080944 0.151 Uiso 1 1 calc R U . . .
C1_2 C 0.2100(9) 0.6833(5) 0.3102(3) 0.0730(18) Uani 1 1 d . . . . .
H1_2 H 0.282521 0.718359 0.286480 0.088 Uiso 1 1 calc R U . . .
C2_2 C 0.1370(12) 0.7259(7) 0.3556(3) 0.109(3) Uani 1 1 d . . . . .
H2_2 H 0.161685 0.788834 0.362758 0.130 Uiso 1 1 calc R U . . .
C3_2 C 0.0270(12) 0.6778(9) 0.3915(3) 0.115(4) Uani 1 1 d . . . . .
H3_2 H -0.030291 0.708987 0.421011 0.139 Uiso 1 1 calc R U . . .
C4_2 C 0.0040(10) 0.5863(8) 0.3834(4) 0.103(3) Uani 1 1 d . . . . .
H4_2 H -0.063665 0.552293 0.409123 0.123 Uiso 1 1 calc R U . . .
C5_2 C 0.0776(8) 0.5400(6) 0.3377(4) 0.090(3) Uani 1 1 d . . . . .
C6_2 C 0.0686(9) 0.4420(7) 0.3327(6) 0.148(6) Uani 1 1 d . . . . .
H6_2 H -0.000082 0.407512 0.357960 0.177 Uiso 1 1 calc R U . . .
C7_2 C 0.1588(11) 0.3966(6) 0.2915(8) 0.178(8) Uani 1 1 d . . . . .
H7_2 H 0.160444 0.330732 0.290830 0.214 Uiso 1 1 calc R U . . .
C8_2 C 0.2477(7) 0.4463(5) 0.2507(6) 0.124(4) Uani 1 1 d . . . . .
C9_2 C 0.3455(9) 0.3972(6) 0.2079(8) 0.177(8) Uani 1 1 d . . . . .
H9_2 H 0.348330 0.331378 0.208626 0.213 Uiso 1 1 calc R U . . .
C10_2 C 0.4316(10) 0.4423(7) 0.1675(6) 0.146(6) Uani 1 1 d . . . . .
H10_2 H 0.500831 0.408185 0.142242 0.176 Uiso 1 1 calc R U . . .
C11_2 C 0.4203(9) 0.5397(6) 0.1622(4) 0.093(3) Uani 1 1 d . . . . .
C12_2 C 0.4968(9) 0.5869(8) 0.1162(4) 0.104(3) Uani 1 1 d . . . . .
H12_2 H 0.565712 0.553333 0.090573 0.124 Uiso 1 1 calc R U . . .
C13_2 C 0.4728(11) 0.6778(9) 0.1087(3) 0.112(4) Uani 1 1 d . . . . .
H13_2 H 0.530177 0.709278 0.079364 0.135 Uiso 1 1 calc R U . . .
C14_2 C 0.3631(11) 0.7260(7) 0.1442(3) 0.108(3) Uani 1 1 d . . . . .
H14_2 H 0.337794 0.788799 0.136901 0.129 Uiso 1 1 calc R U . . .
C15_2 C 0.2916(9) 0.6833(5) 0.1895(3) 0.0743(18) Uani 1 1 d . . . . .
H15_2 H 0.218736 0.717935 0.213347 0.089 Uiso 1 1 calc R U . . .
C16_2 C 0.3220(8) 0.5911(5) 0.2017(3) 0.0700(17) Uani 1 1 d . . . . .
C17_2 C 0.2485(8) 0.5437(4) 0.2501(3) 0.0728(18) Uani 1 1 d . . . . .
C18_2 C 0.1814(8) 0.5907(5) 0.2978(3) 0.0683(16) Uani 1 1 d . . . . .
C1_101 C 0.765(3) 0.048(3) 0.7509(17) 0.250(12) Uani 0.463(9) 1 d D U P A 1
H1A_101 H 0.726696 0.087706 0.781393 0.375 Uiso 0.463(9) 1 calc R U P A 1
H1B_101 H 0.733213 0.075199 0.716814 0.375 Uiso 0.463(9) 1 calc R U P A 1
H1C_101 H 0.716796 -0.013735 0.755581 0.375 Uiso 0.463(9) 1 calc R U P A 1
C2_101 C 0.949(2) 0.0404(12) 0.7490(8) 0.153(8) Uani 0.463(9) 1 d DG . P A 1
C3_101 C 1.028(3) -0.0131(12) 0.7084(6) 0.175(10) Uani 0.463(9) 1 d DG . P A 1
H3_101 H 0.967085 -0.043812 0.682549 0.211 Uiso 0.463(9) 1 calc R U P A 1
C4_101 C 1.198(3) -0.0217(12) 0.7057(7) 0.169(11) Uani 0.463(9) 1 d DG . P A 1
H4_101 H 1.251887 -0.058287 0.677977 0.203 Uiso 0.463(9) 1 calc R U P A 1
C5_101 C 1.287(2) 0.0232(15) 0.7436(9) 0.175(12) Uani 0.463(9) 1 d DG . P A 1
H5_101 H 1.402757 0.017367 0.741756 0.210 Uiso 0.463(9) 1 calc R U P A 1
C6_101 C 1.208(3) 0.0768(13) 0.7842(7) 0.151(8) Uani 0.463(9) 1 d DG . P A 1
H6_101 H 1.268827 0.107496 0.810109 0.181 Uiso 0.463(9) 1 calc R U P A 1
C7_101 C 1.038(3) 0.0854(10) 0.7869(7) 0.146(8) Uani 0.463(9) 1 d DG . P A 1
H7_101 H 0.984025 0.121972 0.814682 0.175 Uiso 0.463(9) 1 calc R U P A 1
C1_102 C 0.746(3) 0.045(2) 0.7474(16) 0.253(12) Uani 0.537(9) 1 d D U P A 2
H1A_102 H 0.787097 0.007747 0.776830 0.380 Uiso 0.537(9) 1 calc R U P A 2
H1B_102 H 0.790054 0.020381 0.712318 0.380 Uiso 0.537(9) 1 calc R U P A 2
H1C_102 H 0.779193 0.109358 0.751153 0.380 Uiso 0.537(9) 1 calc R U P A 2
C2_102 C 0.562(2) 0.0390(12) 0.7505(8) 0.173(9) Uani 0.537(9) 1 d DG . P A 2
C3_102 C 0.475(3) 0.0860(10) 0.7128(7) 0.171(9) Uani 0.537(9) 1 d DG . P A 2
H3_102 H 0.531053 0.122121 0.685239 0.205 Uiso 0.537(9) 1 calc R U P A 2
C4_102 C 0.305(3) 0.0800(12) 0.7155(7) 0.168(9) Uani 0.537(9) 1 d DG . P A 2
H4_102 H 0.245645 0.112116 0.689730 0.202 Uiso 0.537(9) 1 calc R U P A 2
C5_102 C 0.223(2) 0.0271(14) 0.7558(8) 0.182(10) Uani 0.537(9) 1 d DG . P A 2
H5_102 H 0.107202 0.023070 0.757666 0.218 Uiso 0.537(9) 1 calc R U P A 2
C6_102 C 0.310(3) -0.0198(12) 0.7935(6) 0.187(11) Uani 0.537(9) 1 d DG . P A 2
H6_102 H 0.254165 -0.055971 0.821112 0.224 Uiso 0.537(9) 1 calc R U P A 2
C7_102 C 0.480(3) -0.0139(11) 0.7909(6) 0.189(10) Uani 0.537(9) 1 d DG . P A 2
H7_102 H 0.539574 -0.045967 0.816623 0.226 Uiso 0.537(9) 1 calc R U P A 2

loop_
_atom_site_aniso_label
_atom_site_aniso_U_11
_atom_site_aniso_U_22
_atom_site_aniso_U_33
_atom_site_aniso_U_23
_atom_site_aniso_U_13
_atom_site_aniso_U_12
O1_1 0.265(9) 0.076(3) 0.054(3) -0.011(2) 0.034(4) -0.083(4)
O2_1 0.118(4) 0.078(3) 0.051(2) -0.011(2) 0.025(2) -0.040(3)
O3_1 0.110(4) 0.081(3) 0.051(2) 0.009(2) 0.021(2) 0.040(3)
O4_1 0.253(8) 0.076(3) 0.051(3) 0.008(2) 0.034(4) 0.076(4)
N1_1 0.109(4) 0.045(2) 0.043(3) -0.0006(17) 0.022(2) 0.001(2)
N2_1 0.159(6) 0.075(4) 0.044(3) -0.008(2) 0.026(3) -0.055(4)
N3_1 0.159(6) 0.073(3) 0.043(3) 0.006(2) 0.027(3) 0.054(4)
C1_1 0.206(10) 0.051(3) 0.046(4) -0.006(2) 0.035(5) -0.026(4)
C2_1 0.252(12) 0.054(4) 0.046(4) -0.010(3) 0.034(5) -0.050(5)
C3_1 0.185(9) 0.059(4) 0.043(3) -0.007(3) 0.025(4) -0.041(4)
C4_1 0.131(6) 0.057(3) 0.044(3) -0.005(2) 0.022(3) -0.024(3)
C5_1 0.105(5) 0.052(3) 0.041(3) -0.005(2) 0.015(3) -0.015(3)
C6_1 0.096(5) 0.062(3) 0.046(3) -0.006(2) 0.014(3) -0.023(3)
C7_1 0.069(4) 0.065(3) 0.050(3) -0.010(2) 0.018(3) -0.017(3)
C8_1 0.071(4) 0.053(3) 0.050(3) -0.007(2) 0.016(3) -0.012(2)
C9_1 0.074(4) 0.050(3) 0.048(3) -0.003(2) 0.011(2) -0.007(2)
C10_1 0.052(3) 0.053(3) 0.046(3) -0.0037(19) 0.017(2) -0.001(2)
C11_1 0.058(3) 0.048(3) 0.046(3) -0.0018(19) 0.011(2) 0.000(2)
C12_1 0.047(3) 0.054(3) 0.049(3) -0.005(2) 0.016(2) 0.002(2)
C13_1 0.060(3) 0.047(3) 0.058(3) -0.001(2) 0.018(2) 0.000(2)
C14_1 0.057(3) 0.052(3) 0.049(3) 0.003(2) 0.012(2) 0.001(2)
C15_1 0.066(3) 0.052(3) 0.040(3) 0.0002(19) 0.008(2) 0.004(2)
C16_1 0.075(4) 0.049(3) 0.047(3) 0.001(2) 0.012(2) 0.008(2)
C17_1 0.105(5) 0.052(3) 0.042(3) 0.002(2) 0.017(3) 0.015(3)
C18_1 0.065(3) 0.052(3) 0.052(3) 0.004(2) 0.015(2) 0.013(2)
C19_1 0.073(4) 0.063(3) 0.049(3) 0.007(2) 0.014(3) 0.017(3)
C20_1 0.087(4) 0.063(3) 0.045(3) 0.003(2) 0.013(3) 0.023(3)
C21_1 0.132(6) 0.055(3) 0.045(3) 0.003(2) 0.023(3) 0.027(3)
C22_1 0.185(9) 0.061(4) 0.043(3) 0.005(3) 0.025(4) 0.048(4)
C23_1 0.251(12) 0.053(3) 0.045(4) 0.007(3) 0.031(5) 0.047(5)
C24_1 0.213(10) 0.048(3) 0.047(4) 0.006(2) 0.032(5) 0.030(4)
C25_1 0.161(8) 0.044(3) 0.043(3) 0.000(2) 0.020(4) 0.012(3)
C26_1 0.141(7) 0.050(3) 0.043(3) -0.003(2) 0.024(4) -0.010(3)
C27_1 0.212(11) 0.073(4) 0.044(4) -0.009(3) 0.027(5) -0.060(5)
C28_1 0.127(6) 0.070(4) 0.047(3) -0.006(3) 0.017(4) -0.040(4)
C29_1 0.123(6) 0.072(4) 0.046(3) 0.006(3) 0.013(3) 0.039(4)
C30_1 0.209(10) 0.069(4) 0.043(4) 0.006(3) 0.025(5) 0.057(5)
C31_1 0.190(10) 0.077(4) 0.039(4) -0.006(3) 0.020(4) -0.070(5)
C32_1 0.198(10) 0.074(4) 0.046(4) -0.010(3) 0.021(5) -0.064(5)
C33_1 0.218(12) 0.079(5) 0.042(4) -0.004(3) 0.018(5) -0.076(6)
C34_1 0.209(11) 0.099(6) 0.048(4) -0.002(4) 0.009(5) -0.094(7)
C35_1 0.184(9) 0.103(6) 0.045(4) 0.004(3) 0.006(5) -0.084(6)
C36_1 0.181(10) 0.095(5) 0.041(4) -0.001(3) 0.009(4) -0.080(6)
C37_1 0.191(10) 0.065(4) 0.053(4) -0.007(3) 0.030(5) -0.050(5)
C38_1 0.196(10) 0.069(4) 0.071(5) -0.010(3) 0.052(6) -0.038(5)
C39_1 0.159(9) 0.072(4) 0.068(5) -0.010(3) 0.007(5) -0.032(5)
C40_1 0.183(10) 0.113(6) 0.049(4) 0.003(4) 0.011(5) -0.086(7)
C41_1 0.263(16) 0.143(9) 0.054(5) 0.014(5) -0.024(7) -0.112(10)
C42_1 0.126(8) 0.152(9) 0.064(5) -0.001(5) 0.013(5) -0.074(7)
C43_1 0.203(11) 0.076(4) 0.037(3) 0.003(3) 0.014(4) 0.072(6)
C44_1 0.180(10) 0.095(5) 0.045(4) 0.004(3) 0.008(5) 0.080(6)
C45_1 0.181(9) 0.108(6) 0.047(4) -0.005(4) 0.001(5) 0.085(6)
C46_1 0.226(12) 0.093(5) 0.044(4) 0.000(3) 0.018(5) 0.095(7)
C47_1 0.182(10) 0.085(5) 0.044(4) 0.006(3) 0.019(5) 0.072(6)
C48_1 0.188(10) 0.075(4) 0.046(4) 0.009(3) 0.025(5) 0.060(5)
C49_1 0.178(10) 0.109(6) 0.048(4) -0.007(4) 0.011(5) 0.079(7)
C50_1 0.128(8) 0.153(9) 0.065(5) -0.007(5) 0.004(5) 0.077(7)
C51_1 0.242(14) 0.140(9) 0.053(5) -0.016(5) -0.025(6) 0.099(9)
C52_1 0.170(9) 0.065(4) 0.054(4) 0.007(3) 0.030(5) 0.044(5)
C53_1 0.205(11) 0.068(4) 0.072(5) 0.011(3) 0.055(6) 0.036(5)
C54_1 0.159(9) 0.067(4) 0.074(5) 0.013(3) 0.008(5) 0.028(5)
C1_2 0.076(4) 0.090(4) 0.052(4) 0.004(3) 0.002(3) -0.028(3)
C2_2 0.121(7) 0.144(8) 0.057(4) -0.025(4) 0.023(4) -0.068(6)
C3_2 0.098(6) 0.192(11) 0.054(5) 0.000(5) 0.009(4) -0.071(7)
C4_2 0.068(5) 0.163(9) 0.079(6) 0.060(6) -0.018(4) -0.041(5)
C5_2 0.046(3) 0.102(5) 0.125(7) 0.056(5) -0.016(4) -0.014(3)
C6_2 0.030(3) 0.108(7) 0.305(17) 0.109(9) -0.008(6) -0.006(4)
C7_2 0.053(5) 0.067(5) 0.41(2) 0.072(9) -0.005(9) -0.009(4)
C8_2 0.026(3) 0.060(4) 0.286(14) -0.002(6) -0.017(5) 0.000(3)
C9_2 0.031(4) 0.073(5) 0.43(2) -0.072(9) 0.001(7) 0.007(3)
C10_2 0.044(4) 0.103(6) 0.292(16) -0.109(9) -0.010(6) 0.004(4)
C11_2 0.052(4) 0.100(5) 0.129(7) -0.061(5) -0.020(4) 0.015(3)
C12_2 0.060(4) 0.170(9) 0.082(6) -0.065(6) -0.013(4) 0.040(5)
C13_2 0.089(6) 0.195(11) 0.051(4) -0.003(5) 0.008(4) 0.070(6)
C14_2 0.113(7) 0.148(8) 0.058(4) 0.026(4) 0.028(4) 0.067(6)
C15_2 0.086(5) 0.087(4) 0.049(3) -0.003(3) 0.005(3) 0.033(4)
C16_2 0.068(4) 0.067(4) 0.077(4) -0.024(3) -0.017(3) 0.013(3)
C17_2 0.057(3) 0.053(3) 0.110(6) 0.000(3) -0.019(3) 0.001(3)
C18_2 0.057(3) 0.068(4) 0.081(5) 0.020(3) -0.017(3) -0.011(3)
C1_101 0.215(15) 0.108(15) 0.43(4) 0.001(19) -0.031(19) 0.002(15)
C2_101 0.218(16) 0.100(16) 0.137(19) 0.001(12) 0.005(14) 0.002(15)
C3_101 0.31(3) 0.14(2) 0.070(13) 0.024(10) 0.051(16) 0.001(19)
C4_101 0.30(3) 0.109(17) 0.085(14) 0.001(11) 0.061(17) -0.002(18)
C5_101 0.31(3) 0.13(2) 0.081(17) 0.005(13) 0.040(18) 0.02(2)
C6_101 0.220(18) 0.115(18) 0.110(16) 0.000(12) 0.040(16) -0.011(17)
C7_101 0.220(18) 0.092(14) 0.121(17) 0.013(11) 0.024(15) -0.026(15)
C1_102 0.225(15) 0.105(14) 0.43(3) 0.008(18) -0.034(19) -0.017(15)
C2_102 0.228(16) 0.119(18) 0.17(2) -0.001(14) 0.000(17) -0.016(17)
C3_102 0.252(19) 0.100(15) 0.16(2) -0.023(12) 0.005(18) 0.017(17)
C4_102 0.249(19) 0.135(19) 0.115(17) 0.000(12) 0.035(17) 0.018(19)
C5_102 0.33(3) 0.11(2) 0.091(16) -0.015(11) 0.049(18) 0.001(19)
C6_102 0.30(2) 0.16(2) 0.087(14) 0.008(12) 0.083(17) 0.03(2)
C7_102 0.31(2) 0.17(2) 0.077(13) -0.037(10) 0.052(15) 0.000(19)

loop_
_atom_type_symbol
_atom_type_description
_atom_type_scat_dispersion_real
_atom_type_scat_dispersion_imag
_atom_type_scat_source
C C 0.0022 0.0012 'International Tables Vol C Tables 4.2.6.8 and 6.1.1.4'
H H 0.0000 0.0000 'International Tables Vol C Tables 4.2.6.8 and 6.1.1.4'
N N 0.0046 0.0025 'International Tables Vol C Tables 4.2.6.8 and 6.1.1.4'
O O 0.0081 0.0046 'International Tables Vol C Tables 4.2.6.8 and 6.1.1.4'

loop_
_geom_angle_atom_site_label_1
_geom_angle_atom_site_label_2
_geom_angle_atom_site_label_3
_geom_angle
_geom_angle_site_symmetry_1
_geom_angle_site_symmetry_3
_geom_angle_publ_flag
C26_1 N1_1 C11_1 119.3(4) . . ?
C26_1 N1_1 C25_1 121.5(5) . . ?
C11_1 N1_1 C25_1 119.2(5) . . ?
C28_1 N2_1 C27_1 125.1(5) . . ?
C28_1 N2_1 C31_1 117.6(6) . . ?
C27_1 N2_1 C31_1 116.0(5) . . ?
C29_1 N3_1 C30_1 124.7(5) . . ?
C29_1 N3_1 C43_1 117.8(6) . . ?
C30_1 N3_1 C43_1 116.5(5) . . ?
C26_1 C1_1 C2_1 120.5(6) . . ?
C26_1 C1_1 H1_1 119.7 . . ?
C2_1 C1_1 H1_1 119.7 . . ?
C3_1 C2_1 C1_1 121.7(6) . . ?
C3_1 C2_1 H2_1 119.2 . . ?
C1_1 C2_1 H2_1 119.2 . . ?
C2_1 C3_1 C4_1 119.0(6) . . ?
C2_1 C3_1 C27_1 120.5(6) . . ?
C4_1 C3_1 C27_1 120.5(6) . . ?
C6_1 C4_1 C3_1 121.2(5) . . ?
C6_1 C4_1 C5_1 118.9(5) . . ?
C3_1 C4_1 C5_1 119.9(5) . . ?
C9_1 C5_1 C26_1 121.7(5) . . ?
C9_1 C5_1 C4_1 119.2(5) . . ?
C26_1 C5_1 C4_1 118.9(5) . . ?
C7_1 C6_1 C4_1 120.7(5) . . ?
C7_1 C6_1 C28_1 119.5(5) . . ?
C4_1 C6_1 C28_1 119.8(5) . . ?
C6_1 C7_1 C8_1 120.5(5) . . ?
C6_1 C7_1 H7_1 119.7 . . ?
C8_1 C7_1 H7_1 119.7 . . ?
C9_1 C8_1 C7_1 121.0(5) . . ?
C9_1 C8_1 H8_1 119.5 . . ?
C7_1 C8_1 H8_1 119.5 . . ?
C8_1 C9_1 C5_1 119.3(5) . . ?
C8_1 C9_1 C10_1 123.6(5) . . ?
C5_1 C9_1 C10_1 117.1(4) . . ?
C12_1 C10_1 C11_1 119.3(4) . . ?
C12_1 C10_1 C9_1 121.3(4) . . ?
C11_1 C10_1 C9_1 119.4(5) . . ?
N1_1 C11_1 C10_1 120.2(4) . . ?
N1_1 C11_1 C15_1 119.9(4) . . ?
C10_1 C11_1 C15_1 119.9(5) . . ?
C13_1 C12_1 C10_1 120.9(4) . . ?
C13_1 C12_1 H12_1 119.6 . . ?
C10_1 C12_1 H12_1 119.6 . . ?
C14_1 C13_1 C12_1 119.8(5) . . ?
C14_1 C13_1 H13_1 120.1 . . ?
C12_1 C13_1 H13_1 120.1 . . ?
C13_1 C14_1 C15_1 121.3(5) . . ?
C13_1 C14_1 H14_1 119.4 . . ?
C15_1 C14_1 H14_1 119.4 . . ?
C14_1 C15_1 C11_1 118.8(4) . . ?
C14_1 C15_1 C16_1 121.2(4) . . ?
C11_1 C15_1 C16_1 119.9(5) . . ?
C18_1 C16_1 C17_1 119.6(5) . . ?
C18_1 C16_1 C15_1 123.5(5) . . ?
C17_1 C16_1 C15_1 116.8(5) . . ?
C16_1 C17_1 C25_1 121.8(5) . . ?
C16_1 C17_1 C21_1 119.3(5) . . ?
C25_1 C17_1 C21_1 118.9(5) . . ?
C16_1 C18_1 C19_1 120.8(5) . . ?
C16_1 C18_1 H18_1 119.6 . . ?
C19_1 C18_1 H18_1 119.6 . . ?
C20_1 C19_1 C18_1 120.7(5) . . ?
C20_1 C19_1 H19_1 119.6 . . ?
C18_1 C19_1 H19_1 119.6 . . ?
C19_1 C20_1 C21_1 120.5(5) . . ?
C19_1 C20_1 C29_1 119.6(5) . . ?
C21_1 C20_1 C29_1 119.9(5) . . ?
C22_1 C21_1 C20_1 121.2(5) . . ?
C22_1 C21_1 C17_1 120.0(5) . . ?
C20_1 C21_1 C17_1 118.8(5) . . ?
C23_1 C22_1 C21_1 118.9(6) . . ?
C23_1 C22_1 C30_1 120.4(6) . . ?
C21_1 C22_1 C30_1 120.6(6) . . ?
C24_1 C23_1 C22_1 121.9(6) . . ?
C24_1 C23_1 H23_1 119.1 . . ?
C22_1 C23_1 H23_1 119.1 . . ?
C23_1 C24_1 C25_1 120.8(6) . . ?
C23_1 C24_1 H24_1 119.6 . . ?
C25_1 C24_1 H24_1 119.6 . . ?
C24_1 C25_1 N1_1 122.9(5) . . ?
C24_1 C25_1 C17_1 118.8(6) . . ?
N1_1 C25_1 C17_1 118.2(5) . . ?
C1_1 C26_1 N1_1 122.2(5) . . ?
C1_1 C26_1 C5_1 119.5(6) . . ?
N1_1 C26_1 C5_1 118.3(5) . . ?
O1_1 C27_1 N2_1 121.0(6) . . ?
O1_1 C27_1 C3_1 122.9(6) . . ?
N2_1 C27_1 C3_1 116.1(6) . . ?
O2_1 C28_1 N2_1 120.2(5) . . ?
O2_1 C28_1 C6_1 123.0(6) . . ?
N2_1 C28_1 C6_1 116.7(5) . . ?
O3_1 C29_1 N3_1 119.8(5) . . ?
O3_1 C29_1 C20_1 123.4(6) . . ?
N3_1 C29_1 C20_1 116.8(5) . . ?
O4_1 C30_1 N3_1 120.1(6) . . ?
O4_1 C30_1 C22_1 123.5(6) . . ?
N3_1 C30_1 C22_1 116.4(5) . . ?
C36_1 C31_1 C32_1 123.3(7) . . ?
C36_1 C31_1 N2_1 117.6(8) . . ?
C32_1 C31_1 N2_1 119.0(10) . . ?
C31_1 C32_1 C33_1 116.2(11) . . ?
C31_1 C32_1 C37_1 122.7(7) . . ?
C33_1 C32_1 C37_1 120.9(9) . . ?
C34_1 C33_1 C32_1 122.3(10) . . ?
C34_1 C33_1 H33_1 118.9 . . ?
C32_1 C33_1 H33_1 118.9 . . ?
C33_1 C34_1 C35_1 119.4(8) . . ?
C33_1 C34_1 H34_1 120.3 . . ?
C35_1 C34_1 H34_1 120.3 . . ?
C34_1 C35_1 C36_1 122.0(11) . . ?
C34_1 C35_1 H35_1 119.0 . . ?
C36_1 C35_1 H35_1 119.0 . . ?
C31_1 C36_1 C35_1 116.6(9) . . ?
C31_1 C36_1 C40_1 123.5(7) . . ?
C35_1 C36_1 C40_1 119.8(11) . . ?
C38_1 C37_1 C32_1 112.9(7) . . ?
C38_1 C37_1 C39_1 110.2(8) . . ?
C32_1 C37_1 C39_1 111.3(8) . . ?
C38_1 C37_1 H37_1 107.4 . . ?
C32_1 C37_1 H37_1 107.4 . . ?
C39_1 C37_1 H37_1 107.4 . . ?
C37_1 C38_1 H38A_1 109.5 . . ?
C37_1 C38_1 H38B_1 109.5 . . ?
H38A_1 C38_1 H38B_1 109.5 . . ?
C37_1 C38_1 H38C_1 109.5 . . ?
H38A_1 C38_1 H38C_1 109.5 . . ?
H38B_1 C38_1 H38C_1 109.5 . . ?
C37_1 C39_1 H39A_1 109.5 . . ?
C37_1 C39_1 H39B_1 109.5 . . ?
H39A_1 C39_1 H39B_1 109.5 . . ?
C37_1 C39_1 H39C_1 109.5 . . ?
H39A_1 C39_1 H39C_1 109.5 . . ?
H39B_1 C39_1 H39C_1 109.5 . . ?
C36_1 C40_1 C42_1 111.9(7) . . ?
C36_1 C40_1 C41_1 111.4(8) . . ?
C42_1 C40_1 C41_1 111.6(11) . . ?
C36_1 C40_1 H40_1 107.2 . . ?
C42_1 C40_1 H40_1 107.2 . . ?
C41_1 C40_1 H40_1 107.2 . . ?
C40_1 C41_1 H41A_1 109.5 . . ?
C40_1 C41_1 H41B_1 109.5 . . ?
H41A_1 C41_1 H41B_1 109.5 . . ?
C40_1 C41_1 H41C_1 109.5 . . ?
H41A_1 C41_1 H41C_1 109.5 . . ?
H41B_1 C41_1 H41C_1 109.5 . . ?
C40_1 C42_1 H42A_1 109.5 . . ?
C40_1 C42_1 H42B_1 109.5 . . ?
H42A_1 C42_1 H42B_1 109.5 . . ?
C40_1 C42_1 H42C_1 109.5 . . ?
H42A_1 C42_1 H42C_1 109.5 . . ?
H42B_1 C42_1 H42C_1 109.5 . . ?
C48_1 C43_1 C44_1 123.2(7) . . ?
C48_1 C43_1 N3_1 119.1(10) . . ?
C44_1 C43_1 N3_1 117.7(8) . . ?
C45_1 C44_1 C43_1 116.1(10) . . ?
C45_1 C44_1 C49_1 121.1(11) . . ?
C43_1 C44_1 C49_1 122.7(7) . . ?
C46_1 C45_1 C44_1 122.2(11) . . ?
C46_1 C45_1 H45_1 118.9 . . ?
C44_1 C45_1 H45_1 118.9 . . ?
C47_1 C46_1 C45_1 119.7(7) . . ?
C47_1 C46_1 H46_1 120.1 . . ?
C45_1 C46_1 H46_1 120.1 . . ?
C46_1 C47_1 C48_1 121.9(10) . . ?
C46_1 C47_1 H47_1 119.1 . . ?
C48_1 C47_1 H47_1 119.1 . . ?
C43_1 C48_1 C47_1 116.7(11) . . ?
C43_1 C48_1 C52_1 122.5(7) . . ?
C47_1 C48_1 C52_1 120.7(9) . . ?
C50_1 C49_1 C44_1 110.5(7) . . ?
C50_1 C49_1 C51_1 113.4(11) . . ?
C44_1 C49_1 C51_1 110.4(8) . . ?
C50_1 C49_1 H49_1 107.4 . . ?
C44_1 C49_1 H49_1 107.4 . . ?
C51_1 C49_1 H49_1 107.4 . . ?
C49_1 C50_1 H50A_1 109.5 . . ?
C49_1 C50_1 H50B_1 109.5 . . ?
H50A_1 C50_1 H50B_1 109.5 . . ?
C49_1 C50_1 H50C_1 109.5 . . ?
H50A_1 C50_1 H50C_1 109.5 . . ?
H50B_1 C50_1 H50C_1 109.5 . . ?
C49_1 C51_1 H51A_1 109.5 . . ?
C49_1 C51_1 H51B_1 109.5 . . ?
H51A_1 C51_1 H51B_1 109.5 . . ?
C49_1 C51_1 H51C_1 109.5 . . ?
H51A_1 C51_1 H51C_1 109.5 . . ?
H51B_1 C51_1 H51C_1 109.5 . . ?
C53_1 C52_1 C48_1 113.4(7) . . ?
C53_1 C52_1 C54_1 109.3(8) . . ?
C48_1 C52_1 C54_1 111.4(8) . . ?
C53_1 C52_1 H52_1 107.5 . . ?
C48_1 C52_1 H52_1 107.5 . . ?
C54_1 C52_1 H52_1 107.5 . . ?
C52_1 C53_1 H53A_1 109.5 . . ?
C52_1 C53_1 H53B_1 109.5 . . ?
H53A_1 C53_1 H53B_1 109.5 . . ?
C52_1 C53_1 H53C_1 109.5 . . ?
H53A_1 C53_1 H53C_1 109.5 . . ?
H53B_1 C53_1 H53C_1 109.5 . . ?
C52_1 C54_1 H54A_1 109.5 . . ?
C52_1 C54_1 H54B_1 109.5 . . ?
H54A_1 C54_1 H54B_1 109.5 . . ?
C52_1 C54_1 H54C_1 109.5 . . ?
H54A_1 C54_1 H54C_1 109.5 . . ?
H54B_1 C54_1 H54C_1 109.5 . . ?
C2_2 C1_2 C18_2 122.4(6) . . ?
C2_2 C1_2 H1_2 118.8 . . ?
C18_2 C1_2 H1_2 118.8 . . ?
C1_2 C2_2 C3_2 121.1(9) . . ?
C1_2 C2_2 H2_2 119.4 . . ?
C3_2 C2_2 H2_2 119.4 . . ?
C4_2 C3_2 C2_2 118.6(9) . . ?
C4_2 C3_2 H3_2 120.7 . . ?
C2_2 C3_2 H3_2 120.7 . . ?
C3_2 C4_2 C5_2 121.8(7) . . ?
C3_2 C4_2 H4_2 119.1 . . ?
C5_2 C4_2 H4_2 119.1 . . ?
C4_2 C5_2 C6_2 121.3(9) . . ?
C4_2 C5_2 C18_2 120.0(8) . . ?
C6_2 C5_2 C18_2 118.3(10) . . ?
C7_2 C6_2 C5_2 120.5(8) . . ?
C7_2 C6_2 H6_2 119.7 . . ?
C5_2 C6_2 H6_2 119.7 . . ?
C6_2 C7_2 C8_2 120.7(8) . . ?
C6_2 C7_2 H7_2 119.6 . . ?
C8_2 C7_2 H7_2 119.6 . . ?
C7_2 C8_2 C17_2 121.5(10) . . ?
C7_2 C8_2 C9_2 120.1(9) . . ?
C17_2 C8_2 C9_2 118.3(10) . . ?
C10_2 C9_2 C8_2 122.1(8) . . ?
C10_2 C9_2 H9_2 118.9 . . ?
C8_2 C9_2 H9_2 118.9 . . ?
C9_2 C10_2 C11_2 120.9(9) . . ?
C9_2 C10_2 H10_2 119.5 . . ?
C11_2 C10_2 H10_2 119.5 . . ?
C10_2 C11_2 C12_2 121.3(9) . . ?
C10_2 C11_2 C16_2 119.3(10) . . ?
C12_2 C11_2 C16_2 119.3(8) . . ?
C13_2 C12_2 C11_2 121.0(6) . . ?
C13_2 C12_2 H12_2 119.5 . . ?
C11_2 C12_2 H12_2 119.5 . . ?
C12_2 C13_2 C14_2 119.7(9) . . ?
C12_2 C13_2 H13_2 120.2 . . ?
C14_2 C13_2 H13_2 120.2 . . ?
C15_2 C14_2 C13_2 120.5(9) . . ?
C15_2 C14_2 H14_2 119.8 . . ?
C13_2 C14_2 H14_2 119.8 . . ?
C14_2 C15_2 C16_2 122.3(6) . . ?
C14_2 C15_2 H15_2 118.9 . . ?
C16_2 C15_2 H15_2 118.9 . . ?
C15_2 C16_2 C11_2 116.7(8) . . ?
C15_2 C16_2 C17_2 123.6(6) . . ?
C11_2 C16_2 C17_2 119.5(7) . . ?
C8_2 C17_2 C18_2 117.6(8) . . ?
C8_2 C17_2 C16_2 118.5(8) . . ?
C18_2 C17_2 C16_2 123.9(5) . . ?
C1_2 C18_2 C17_2 125.0(6) . . ?
C1_2 C18_2 C5_2 115.7(7) . . ?
C17_2 C18_2 C5_2 119.3(7) . . ?
C2_101 C1_101 H1A_101 109.5 . . ?
C2_101 C1_101 H1B_101 109.5 . . ?
H1A_101 C1_101 H1B_101 109.5 . . ?
C2_101 C1_101 H1C_101 109.5 . . ?
H1A_101 C1_101 H1C_101 109.5 . . ?
H1B_101 C1_101 H1C_101 109.5 . . ?
C3_101 C2_101 C7_101 120.0 . . ?
C3_101 C2_101 C1_101 118.6(14) . . ?
C7_101 C2_101 C1_101 121.4(14) . . ?
C4_101 C3_101 C2_101 120.0 . . ?
C4_101 C3_101 H3_101 120.0 . . ?
C2_101 C3_101 H3_101 120.0 . . ?
C5_101 C4_101 C3_101 120.0 . . ?
C5_101 C4_101 H4_101 120.0 . . ?
C3_101 C4_101 H4_101 120.0 . . ?
C4_101 C5_101 C6_101 120.0 . . ?
C4_101 C5_101 H5_101 120.0 . . ?
C6_101 C5_101 H5_101 120.0 . . ?
C7_101 C6_101 C5_101 120.0 . . ?
C7_101 C6_101 H6_101 120.0 . . ?
C5_101 C6_101 H6_101 120.0 . . ?
C6_101 C7_101 C2_101 120.0 . . ?
C6_101 C7_101 H7_101 120.0 . . ?
C2_101 C7_101 H7_101 120.0 . . ?
C2_102 C1_102 H1A_102 109.5 . . ?
C2_102 C1_102 H1B_102 109.5 . . ?
H1A_102 C1_102 H1B_102 109.5 . . ?
C2_102 C1_102 H1C_102 109.5 . . ?
H1A_102 C1_102 H1C_102 109.5 . . ?
H1B_102 C1_102 H1C_102 109.5 . . ?
C3_102 C2_102 C7_102 120.0 . . ?
C3_102 C2_102 C1_102 120.1(14) . . ?
C7_102 C2_102 C1_102 119.9(14) . . ?
C2_102 C3_102 C4_102 120.0 . . ?
C2_102 C3_102 H3_102 120.0 . . ?
C4_102 C3_102 H3_102 120.0 . . ?
C5_102 C4_102 C3_102 120.0 . . ?
C5_102 C4_102 H4_102 120.0 . . ?
C3_102 C4_102 H4_102 120.0 . . ?
C4_102 C5_102 C6_102 120.0 . . ?
C4_102 C5_102 H5_102 120.0 . . ?
C6_102 C5_102 H5_102 120.0 . . ?
C5_102 C6_102 C7_102 120.0 . . ?
C5_102 C6_102 H6_102 120.0 . . ?
C7_102 C6_102 H6_102 120.0 . . ?
C6_102 C7_102 C2_102 120.0 . . ?
C6_102 C7_102 H7_102 120.0 . . ?
C2_102 C7_102 H7_102 120.0 . . ?

loop_
_geom_bond_atom_site_label_1
_geom_bond_atom_site_label_2
_geom_bond_distance
_geom_bond_site_symmetry_2
_geom_bond_publ_flag
O1_1 C27_1 1.216(8) . ?
O2_1 C28_1 1.227(8) . ?
O3_1 C29_1 1.226(8) . ?
O4_1 C30_1 1.211(8) . ?
N1_1 C26_1 1.409(8) . ?
N1_1 C11_1 1.410(7) . ?
N1_1 C25_1 1.414(8) . ?
N2_1 C28_1 1.402(8) . ?
N2_1 C27_1 1.404(9) . ?
N2_1 C31_1 1.471(8) . ?
N3_1 C29_1 1.406(8) . ?
N3_1 C30_1 1.416(9) . ?
N3_1 C43_1 1.468(8) . ?
C1_1 C26_1 1.391(9) . ?
C1_1 C2_1 1.394(10) . ?
C1_1 H1_1 0.9500 . ?
C2_1 C3_1 1.388(9) . ?
C2_1 H2_1 0.9500 . ?
C3_1 C4_1 1.411(8) . ?
C3_1 C27_1 1.475(9) . ?
C4_1 C6_1 1.405(8) . ?
C4_1 C5_1 1.438(8) . ?
C5_1 C9_1 1.416(7) . ?
C5_1 C26_1 1.421(8) . ?
C6_1 C7_1 1.379(8) . ?
C6_1 C28_1 1.481(8) . ?
C7_1 C8_1 1.394(7) . ?
C7_1 H7_1 0.9500 . ?
C8_1 C9_1 1.393(7) . ?
C8_1 H8_1 0.9500 . ?
C9_1 C10_1 1.465(7) . ?
C10_1 C12_1 1.391(7) . ?
C10_1 C11_1 1.411(6) . ?
C11_1 C15_1 1.411(7) . ?
C12_1 C13_1 1.385(7) . ?
C12_1 H12_1 0.9500 . ?
C13_1 C14_1 1.384(7) . ?
C13_1 H13_1 0.9500 . ?
C14_1 C15_1 1.392(7) . ?
C14_1 H14_1 0.9500 . ?
C15_1 C16_1 1.466(7) . ?
C16_1 C18_1 1.390(7) . ?
C16_1 C17_1 1.416(7) . ?
C17_1 C25_1 1.423(8) . ?
C17_1 C21_1 1.432(8) . ?
C18_1 C19_1 1.392(7) . ?
C18_1 H18_1 0.9500 . ?
C19_1 C20_1 1.379(8) . ?
C19_1 H19_1 0.9500 . ?
C20_1 C21_1 1.414(8) . ?
C20_1 C29_1 1.479(8) . ?
C21_1 C22_1 1.406(8) . ?
C22_1 C23_1 1.386(9) . ?
C22_1 C30_1 1.472(9) . ?
C23_1 C24_1 1.376(10) . ?
C23_1 H23_1 0.9500 . ?
C24_1 C25_1 1.395(9) . ?
C24_1 H24_1 0.9500 . ?
C31_1 C36_1 1.389(16) . ?
C31_1 C32_1 1.395(14) . ?
C32_1 C33_1 1.414(11) . ?
C32_1 C37_1 1.528(16) . ?
C33_1 C34_1 1.362(16) . ?
C33_1 H33_1 0.9500 . ?
C34_1 C35_1 1.368(14) . ?
C34_1 H34_1 0.9500 . ?
C35_1 C36_1 1.413(10) . ?
C35_1 H35_1 0.9500 . ?
C36_1 C40_1 1.512(15) . ?
C37_1 C38_1 1.506(13) . ?
C37_1 C39_1 1.545(10) . ?
C37_1 H37_1 1.0000 . ?
C38_1 H38A_1 0.9800 . ?
C38_1 H38B_1 0.9800 . ?
C38_1 H38C_1 0.9800 . ?
C39_1 H39A_1 0.9800 . ?
C39_1 H39B_1 0.9800 . ?
C39_1 H39C_1 0.9800 . ?
C40_1 C42_1 1.526(16) . ?
C40_1 C41_1 1.544(12) . ?
C40_1 H40_1 1.0000 . ?
C41_1 H41A_1 0.9800 . ?
C41_1 H41B_1 0.9800 . ?
C41_1 H41C_1 0.9800 . ?
C42_1 H42A_1 0.9800 . ?
C42_1 H42B_1 0.9800 . ?
C42_1 H42C_1 0.9800 . ?
C43_1 C48_1 1.397(14) . ?
C43_1 C44_1 1.410(16) . ?
C44_1 C45_1 1.394(10) . ?
C44_1 C49_1 1.517(14) . ?
C45_1 C46_1 1.377(14) . ?
C45_1 H45_1 0.9500 . ?
C46_1 C47_1 1.365(16) . ?
C46_1 H46_1 0.9500 . ?
C47_1 C48_1 1.400(10) . ?
C47_1 H47_1 0.9500 . ?
C48_1 C52_1 1.527(15) . ?
C49_1 C50_1 1.507(15) . ?
C49_1 C51_1 1.521(12) . ?
C49_1 H49_1 1.0000 . ?
C50_1 H50A_1 0.9800 . ?
C50_1 H50B_1 0.9800 . ?
C50_1 H50C_1 0.9800 . ?
C51_1 H51A_1 0.9800 . ?
C51_1 H51B_1 0.9800 . ?
C51_1 H51C_1 0.9800 . ?
C52_1 C53_1 1.516(13) . ?
C52_1 C54_1 1.544(10) . ?
C52_1 H52_1 1.0000 . ?
C53_1 H53A_1 0.9800 . ?
C53_1 H53B_1 0.9800 . ?
C53_1 H53C_1 0.9800 . ?
C54_1 H54A_1 0.9800 . ?
C54_1 H54B_1 0.9800 . ?
C54_1 H54C_1 0.9800 . ?
C1_2 C2_2 1.376(10) . ?
C1_2 C18_2 1.395(9) . ?
C1_2 H1_2 0.9500 . ?
C2_2 C3_2 1.402(10) . ?
C2_2 H2_2 0.9500 . ?
C3_2 C4_2 1.350(15) . ?
C3_2 H3_2 0.9500 . ?
C4_2 C5_2 1.409(14) . ?
C4_2 H4_2 0.9500 . ?
C5_2 C6_2 1.422(13) . ?
C5_2 C18_2 1.452(10) . ?
C6_2 C7_2 1.38(2) . ?
C6_2 H6_2 0.9500 . ?
C7_2 C8_2 1.398(17) . ?
C7_2 H7_2 0.9500 . ?
C8_2 C17_2 1.405(9) . ?
C8_2 C9_2 1.462(16) . ?
C9_2 C10_2 1.35(2) . ?
C9_2 H9_2 0.9500 . ?
C10_2 C11_2 1.415(13) . ?
C10_2 H10_2 0.9500 . ?
C11_2 C12_2 1.428(14) . ?
C11_2 C16_2 1.429(10) . ?
C12_2 C13_2 1.342(15) . ?
C12_2 H12_2 0.9500 . ?
C13_2 C14_2 1.395(10) . ?
C13_2 H13_2 0.9500 . ?
C14_2 C15_2 1.370(10) . ?
C14_2 H14_2 0.9500 . ?
C15_2 C16_2 1.391(9) . ?
C15_2 H15_2 0.9500 . ?
C16_2 C17_2 1.466(11) . ?
C17_2 C18_2 1.434(10) . ?
C1_101 C2_101 1.506(16) . ?
C1_101 H1A_101 0.9800 . ?
C1_101 H1B_101 0.9800 . ?
C1_101 H1C_101 0.9800 . ?
C2_101 C3_101 1.3900 . ?
C2_101 C7_101 1.3900 . ?
C3_101 C4_101 1.3900 . ?
C3_101 H3_101 0.9500 . ?
C4_101 C5_101 1.3900 . ?
C4_101 H4_101 0.9500 . ?
C5_101 C6_101 1.3900 . ?
C5_101 H5_101 0.9500 . ?
C6_101 C7_101 1.3900 . ?
C6_101 H6_101 0.9500 . ?
C7_101 H7_101 0.9500 . ?
C1_102 C2_102 1.503(16) . ?
C1_102 H1A_102 0.9800 . ?
C1_102 H1B_102 0.9800 . ?
C1_102 H1C_102 0.9800 . ?
C2_102 C3_102 1.3900 . ?
C2_102 C7_102 1.3900 . ?
C3_102 C4_102 1.3900 . ?
C3_102 H3_102 0.9500 . ?
C4_102 C5_102 1.3900 . ?
C4_102 H4_102 0.9500 . ?
C5_102 C6_102 1.3900 . ?
C5_102 H5_102 0.9500 . ?
C6_102 C7_102 1.3900 . ?
C6_102 H6_102 0.9500 . ?
C7_102 H7_102 0.9500 . ?

loop_
_geom_torsion_atom_site_label_1
_geom_torsion_atom_site_label_2
_geom_torsion_atom_site_label_3
_geom_torsion_atom_site_label_4
_geom_torsion
_geom_torsion_site_symmetry_1
_geom_torsion_site_symmetry_2
_geom_torsion_site_symmetry_3
_geom_torsion_site_symmetry_4
_geom_torsion_publ_flag
C26_1 C1_1 C2_1 C3_1 -1.7(19) . . . . ?
C1_1 C2_1 C3_1 C4_1 5.8(18) . . . . ?
C1_1 C2_1 C3_1 C27_1 -176.9(11) . . . . ?
C2_1 C3_1 C4_1 C6_1 176.1(10) . . . . ?
C27_1 C3_1 C4_1 C6_1 -1.2(15) . . . . ?
C2_1 C3_1 C4_1 C5_1 -3.0(15) . . . . ?
C27_1 C3_1 C4_1 C5_1 179.7(9) . . . . ?
C6_1 C4_1 C5_1 C9_1 -6.8(12) . . . . ?
C3_1 C4_1 C5_1 C9_1 172.4(8) . . . . ?
C6_1 C4_1 C5_1 C26_1 177.2(8) . . . . ?
C3_1 C4_1 C5_1 C26_1 -3.7(13) . . . . ?
C3_1 C4_1 C6_1 C7_1 -176.6(8) . . . . ?
C5_1 C4_1 C6_1 C7_1 2.5(12) . . . . ?
C3_1 C4_1 C6_1 C28_1 1.7(13) . . . . ?
C5_1 C4_1 C6_1 C28_1 -179.2(8) . . . . ?
C4_1 C6_1 C7_1 C8_1 0.9(12) . . . . ?
C28_1 C6_1 C7_1 C8_1 -177.4(7) . . . . ?
C6_1 C7_1 C8_1 C9_1 0.0(11) . . . . ?
C7_1 C8_1 C9_1 C5_1 -4.3(10) . . . . ?
C7_1 C8_1 C9_1 C10_1 172.0(6) . . . . ?
C26_1 C5_1 C9_1 C8_1 -176.4(7) . . . . ?
C4_1 C5_1 C9_1 C8_1 7.7(11) . . . . ?
C26_1 C5_1 C9_1 C10_1 7.0(11) . . . . ?
C4_1 C5_1 C9_1 C10_1 -168.9(7) . . . . ?
C8_1 C9_1 C10_1 C12_1 -9.3(10) . . . . ?
C5_1 C9_1 C10_1 C12_1 167.1(6) . . . . ?
C8_1 C9_1 C10_1 C11_1 172.2(6) . . . . ?
C5_1 C9_1 C10_1 C11_1 -11.4(9) . . . . ?
C26_1 N1_1 C11_1 C10_1 17.9(9) . . . . ?
C25_1 N1_1 C11_1 C10_1 -161.1(6) . . . . ?
C26_1 N1_1 C11_1 C15_1 -162.4(7) . . . . ?
C25_1 N1_1 C11_1 C15_1 18.6(9) . . . . ?
C12_1 C10_1 C11_1 N1_1 -179.3(5) . . . . ?
C9_1 C10_1 C11_1 N1_1 -0.8(9) . . . . ?
C12_1 C10_1 C11_1 C15_1 1.1(9) . . . . ?
C9_1 C10_1 C11_1 C15_1 179.5(5) . . . . ?
C11_1 C10_1 C12_1 C13_1 -1.4(8) . . . . ?
C9_1 C10_1 C12_1 C13_1 -179.8(6) . . . . ?
C10_1 C12_1 C13_1 C14_1 0.3(9) . . . . ?
C12_1 C13_1 C14_1 C15_1 1.2(9) . . . . ?
C13_1 C14_1 C15_1 C11_1 -1.5(9) . . . . ?
C13_1 C14_1 C15_1 C16_1 -179.9(6) . . . . ?
N1_1 C11_1 C15_1 C14_1 -179.3(6) . . . . ?
C10_1 C11_1 C15_1 C14_1 0.3(9) . . . . ?
N1_1 C11_1 C15_1 C16_1 -0.8(9) . . . . ?
C10_1 C11_1 C15_1 C16_1 178.8(5) . . . . ?
C14_1 C15_1 C16_1 C18_1 -9.4(10) . . . . ?
C11_1 C15_1 C16_1 C18_1 172.2(6) . . . . ?
C14_1 C15_1 C16_1 C17_1 166.8(6) . . . . ?
C11_1 C15_1 C16_1 C17_1 -11.7(9) . . . . ?
C18_1 C16_1 C17_1 C25_1 -176.8(7) . . . . ?
C15_1 C16_1 C17_1 C25_1 7.0(11) . . . . ?
C18_1 C16_1 C17_1 C21_1 6.4(11) . . . . ?
C15_1 C16_1 C17_1 C21_1 -169.9(7) . . . . ?
C17_1 C16_1 C18_1 C19_1 -3.6(10) . . . . ?
C15_1 C16_1 C18_1 C19_1 172.4(6) . . . . ?
C16_1 C18_1 C19_1 C20_1 0.3(10) . . . . ?
C18_1 C19_1 C20_1 C21_1 0.0(11) . . . . ?
C18_1 C19_1 C20_1 C29_1 -177.3(7) . . . . ?
C19_1 C20_1 C21_1 C22_1 -176.4(8) . . . . ?
C29_1 C20_1 C21_1 C22_1 1.0(13) . . . . ?
C19_1 C20_1 C21_1 C17_1 2.8(12) . . . . ?
C29_1 C20_1 C21_1 C17_1 -179.8(7) . . . . ?
C16_1 C17_1 C21_1 C22_1 173.2(8) . . . . ?
C25_1 C17_1 C21_1 C22_1 -3.7(13) . . . . ?
C16_1 C17_1 C21_1 C20_1 -6.0(12) . . . . ?
C25_1 C17_1 C21_1 C20_1 177.1(7) . . . . ?
C20_1 C21_1 C22_1 C23_1 176.8(10) . . . . ?
C17_1 C21_1 C22_1 C23_1 -2.4(15) . . . . ?
C20_1 C21_1 C22_1 C30_1 -0.2(15) . . . . ?
C17_1 C21_1 C22_1 C30_1 -179.4(9) . . . . ?
C21_1 C22_1 C23_1 C24_1 3.4(18) . . . . ?
C30_1 C22_1 C23_1 C24_1 -179.6(11) . . . . ?
C22_1 C23_1 C24_1 C25_1 1.9(19) . . . . ?
C23_1 C24_1 C25_1 N1_1 173.8(10) . . . . ?
C23_1 C24_1 C25_1 C17_1 -8.0(16) . . . . ?
C26_1 N1_1 C25_1 C24_1 -24.0(13) . . . . ?
C11_1 N1_1 C25_1 C24_1 155.0(8) . . . . ?
C26_1 N1_1 C25_1 C17_1 157.9(7) . . . . ?
C11_1 N1_1 C25_1 C17_1 -23.2(11) . . . . ?
C16_1 C17_1 C25_1 C24_1 -168.0(8) . . . . ?
C21_1 C17_1 C25_1 C24_1 8.8(13) . . . . ?
C16_1 C17_1 C25_1 N1_1 10.2(12) . . . . ?
C21_1 C17_1 C25_1 N1_1 -172.9(7) . . . . ?
C2_1 C1_1 C26_1 N1_1 177.2(10) . . . . ?
C2_1 C1_1 C26_1 C5_1 -5.1(15) . . . . ?
C11_1 N1_1 C26_1 C1_1 155.5(8) . . . . ?
C25_1 N1_1 C26_1 C1_1 -25.5(13) . . . . ?
C11_1 N1_1 C26_1 C5_1 -22.1(11) . . . . ?
C25_1 N1_1 C26_1 C5_1 156.8(7) . . . . ?
C9_1 C5_1 C26_1 C1_1 -168.2(8) . . . . ?
C4_1 C5_1 C26_1 C1_1 7.7(13) . . . . ?
C9_1 C5_1 C26_1 N1_1 9.5(12) . . . . ?
C4_1 C5_1 C26_1 N1_1 -174.5(7) . . . . ?
C28_1 N2_1 C27_1 O1_1 -171.9(11) . . . . ?
C31_1 N2_1 C27_1 O1_1 -5.5(17) . . . . ?
C28_1 N2_1 C27_1 C3_1 9.4(16) . . . . ?
C31_1 N2_1 C27_1 C3_1 175.9(10) . . . . ?
C2_1 C3_1 C27_1 O1_1 0.1(19) . . . . ?
C4_1 C3_1 C27_1 O1_1 177.4(11) . . . . ?
C2_1 C3_1 C27_1 N2_1 178.7(10) . . . . ?
C4_1 C3_1 C27_1 N2_1 -4.0(16) . . . . ?
C27_1 N2_1 C28_1 O2_1 171.6(10) . . . . ?
C31_1 N2_1 C28_1 O2_1 5.4(14) . . . . ?
C27_1 N2_1 C28_1 C6_1 -9.0(14) . . . . ?
C31_1 N2_1 C28_1 C6_1 -175.2(8) . . . . ?
C7_1 C6_1 C28_1 O2_1 0.8(13) . . . . ?
C4_1 C6_1 C28_1 O2_1 -177.6(8) . . . . ?
C7_1 C6_1 C28_1 N2_1 -178.6(8) . . . . ?
C4_1 C6_1 C28_1 N2_1 3.0(12) . . . . ?
C30_1 N3_1 C29_1 O3_1 172.7(9) . . . . ?
C43_1 N3_1 C29_1 O3_1 4.4(13) . . . . ?
C30_1 N3_1 C29_1 C20_1 -7.2(14) . . . . ?
C43_1 N3_1 C29_1 C20_1 -175.5(8) . . . . ?
C19_1 C20_1 C29_1 O3_1 -0.1(13) . . . . ?
C21_1 C20_1 C29_1 O3_1 -177.5(8) . . . . ?
C19_1 C20_1 C29_1 N3_1 179.8(7) . . . . ?
C21_1 C20_1 C29_1 N3_1 2.5(12) . . . . ?
C29_1 N3_1 C30_1 O4_1 -172.2(10) . . . . ?
C43_1 N3_1 C30_1 O4_1 -3.7(17) . . . . ?
C29_1 N3_1 C30_1 C22_1 7.9(16) . . . . ?
C43_1 N3_1 C30_1 C22_1 176.3(10) . . . . ?
C23_1 C22_1 C30_1 O4_1 -0.8(19) . . . . ?
C21_1 C22_1 C30_1 O4_1 176.1(11) . . . . ?
C23_1 C22_1 C30_1 N3_1 179.1(10) . . . . ?
C21_1 C22_1 C30_1 N3_1 -4.0(16) . . . . ?
C28_1 N2_1 C31_1 C36_1 85.7(9) . . . . ?
C27_1 N2_1 C31_1 C36_1 -81.8(11) . . . . ?
C28_1 N2_1 C31_1 C32_1 -97.2(10) . . . . ?
C27_1 N2_1 C31_1 C32_1 95.3(10) . . . . ?
C36_1 C31_1 C32_1 C33_1 0.5(11) . . . . ?
N2_1 C31_1 C32_1 C33_1 -176.5(6) . . . . ?
C36_1 C31_1 C32_1 C37_1 -175.9(7) . . . . ?
N2_1 C31_1 C32_1 C37_1 7.1(10) . . . . ?
C31_1 C32_1 C33_1 C34_1 2.6(11) . . . . ?
C37_1 C32_1 C33_1 C34_1 179.1(8) . . . . ?
C32_1 C33_1 C34_1 C35_1 -4.7(13) . . . . ?
C33_1 C34_1 C35_1 C36_1 3.8(13) . . . . ?
C32_1 C31_1 C36_1 C35_1 -1.3(12) . . . . ?
N2_1 C31_1 C36_1 C35_1 175.7(6) . . . . ?
C32_1 C31_1 C36_1 C40_1 176.0(7) . . . . ?
N2_1 C31_1 C36_1 C40_1 -7.0(11) . . . . ?
C34_1 C35_1 C36_1 C31_1 -0.9(12) . . . . ?
C34_1 C35_1 C36_1 C40_1 -178.3(8) . . . . ?
C31_1 C32_1 C37_1 C38_1 -150.7(7) . . . . ?
C33_1 C32_1 C37_1 C38_1 33.1(10) . . . . ?
C31_1 C32_1 C37_1 C39_1 84.8(8) . . . . ?
C33_1 C32_1 C37_1 C39_1 -91.5(8) . . . . ?
C31_1 C36_1 C40_1 C42_1 -116.8(9) . . . . ?
C35_1 C36_1 C40_1 C42_1 60.4(9) . . . . ?
C31_1 C36_1 C40_1 C41_1 117.5(10) . . . . ?
C35_1 C36_1 C40_1 C41_1 -65.3(12) . . . . ?
C29_1 N3_1 C43_1 C48_1 -96.9(10) . . . . ?
C30_1 N3_1 C43_1 C48_1 93.8(10) . . . . ?
C29_1 N3_1 C43_1 C44_1 86.3(9) . . . . ?
C30_1 N3_1 C43_1 C44_1 -83.0(11) . . . . ?
C48_1 C43_1 C44_1 C45_1 -1.3(12) . . . . ?
N3_1 C43_1 C44_1 C45_1 175.3(7) . . . . ?
C48_1 C43_1 C44_1 C49_1 177.0(7) . . . . ?
N3_1 C43_1 C44_1 C49_1 -6.4(11) . . . . ?
C43_1 C44_1 C45_1 C46_1 -0.3(12) . . . . ?
C49_1 C44_1 C45_1 C46_1 -178.6(8) . . . . ?
C44_1 C45_1 C46_1 C47_1 3.6(13) . . . . ?
C45_1 C46_1 C47_1 C48_1 -5.5(13) . . . . ?
C44_1 C43_1 C48_1 C47_1 -0.4(11) . . . . ?
N3_1 C43_1 C48_1 C47_1 -177.0(6) . . . . ?
C44_1 C43_1 C48_1 C52_1 -175.4(7) . . . . ?
N3_1 C43_1 C48_1 C52_1 8.0(10) . . . . ?
C46_1 C47_1 C48_1 C43_1 3.9(11) . . . . ?
C46_1 C47_1 C48_1 C52_1 179.0(7) . . . . ?
C45_1 C44_1 C49_1 C50_1 61.4(10) . . . . ?
C43_1 C44_1 C49_1 C50_1 -116.8(9) . . . . ?
C45_1 C44_1 C49_1 C51_1 -64.9(12) . . . . ?
C43_1 C44_1 C49_1 C51_1 116.9(10) . . . . ?
C43_1 C48_1 C52_1 C53_1 -151.5(7) . . . . ?
C47_1 C48_1 C52_1 C53_1 33.6(10) . . . . ?
C43_1 C48_1 C52_1 C54_1 84.6(8) . . . . ?
C47_1 C48_1 C52_1 C54_1 -90.2(8) . . . . ?
C18_2 C1_2 C2_2 C3_2 -1.1(15) . . . . ?
C1_2 C2_2 C3_2 C4_2 5.6(16) . . . . ?
C2_2 C3_2 C4_2 C5_2 -5.0(14) . . . . ?
C3_2 C4_2 C5_2 C6_2 172.4(8) . . . . ?
C3_2 C4_2 C5_2 C18_2 0.0(12) . . . . ?
C4_2 C5_2 C6_2 C7_2 -171.4(10) . . . . ?
C18_2 C5_2 C6_2 C7_2 1.1(14) . . . . ?
C5_2 C6_2 C7_2 C8_2 -6.5(18) . . . . ?
C6_2 C7_2 C8_2 C17_2 -0.1(17) . . . . ?
C6_2 C7_2 C8_2 C9_2 178.7(11) . . . . ?
C7_2 C8_2 C9_2 C10_2 179.2(11) . . . . ?
C17_2 C8_2 C9_2 C10_2 -1.9(16) . . . . ?
C8_2 C9_2 C10_2 C11_2 -5.3(17) . . . . ?
C9_2 C10_2 C11_2 C12_2 -173.0(10) . . . . ?
C9_2 C10_2 C11_2 C16_2 2.9(14) . . . . ?
C10_2 C11_2 C12_2 C13_2 173.5(8) . . . . ?
C16_2 C11_2 C12_2 C13_2 -2.5(12) . . . . ?
C11_2 C12_2 C13_2 C14_2 -4.3(14) . . . . ?
C12_2 C13_2 C14_2 C15_2 6.2(16) . . . . ?
C13_2 C14_2 C15_2 C16_2 -1.1(15) . . . . ?
C14_2 C15_2 C16_2 C11_2 -5.6(11) . . . . ?
C14_2 C15_2 C16_2 C17_2 179.5(8) . . . . ?
C10_2 C11_2 C16_2 C15_2 -168.8(8) . . . . ?
C12_2 C11_2 C16_2 C15_2 7.3(10) . . . . ?
C10_2 C11_2 C16_2 C17_2 6.3(10) . . . . ?
C12_2 C11_2 C16_2 C17_2 -177.6(6) . . . . ?
C7_2 C8_2 C17_2 C18_2 11.7(12) . . . . ?
C9_2 C8_2 C17_2 C18_2 -167.2(8) . . . . ?
C7_2 C8_2 C17_2 C16_2 -170.2(9) . . . . ?
C9_2 C8_2 C17_2 C16_2 10.9(11) . . . . ?
C15_2 C16_2 C17_2 C8_2 161.5(7) . . . . ?
C11_2 C16_2 C17_2 C8_2 -13.3(9) . . . . ?
C15_2 C16_2 C17_2 C18_2 -20.5(10) . . . . ?
C11_2 C16_2 C17_2 C18_2 164.7(6) . . . . ?
C2_2 C1_2 C18_2 C17_2 177.4(8) . . . . ?
C2_2 C1_2 C18_2 C5_2 -3.8(11) . . . . ?
C8_2 C17_2 C18_2 C1_2 162.0(7) . . . . ?
C16_2 C17_2 C18_2 C1_2 -15.9(10) . . . . ?
C8_2 C17_2 C18_2 C5_2 -16.7(9) . . . . ?
C16_2 C17_2 C18_2 C5_2 165.3(6) . . . . ?
C4_2 C5_2 C18_2 C1_2 4.4(10) . . . . ?
C6_2 C5_2 C18_2 C1_2 -168.3(7) . . . . ?
C4_2 C5_2 C18_2 C17_2 -176.8(6) . . . . ?
C6_2 C5_2 C18_2 C17_2 10.6(10) . . . . ?
C7_101 C2_101 C3_101 C4_101 0.0 . . . . ?
C1_101 C2_101 C3_101 C4_101 -179.9(8) . . . . ?
C2_101 C3_101 C4_101 C5_101 0.0 . . . . ?
C3_101 C4_101 C5_101 C6_101 0.0 . . . . ?
C4_101 C5_101 C6_101 C7_101 0.0 . . . . ?
C5_101 C6_101 C7_101 C2_101 0.0 . . . . ?
C3_101 C2_101 C7_101 C6_101 0.0 . . . . ?
C1_101 C2_101 C7_101 C6_101 179.9(8) . . . . ?
C7_102 C2_102 C3_102 C4_102 0.0 . . . . ?
C1_102 C2_102 C3_102 C4_102 179.5(8) . . . . ?
C2_102 C3_102 C4_102 C5_102 0.0 . . . . ?
C3_102 C4_102 C5_102 C6_102 0.0 . . . . ?
C4_102 C5_102 C6_102 C7_102 0.0 . . . . ?
C5_102 C6_102 C7_102 C2_102 0.0 . . . . ?
C3_102 C2_102 C7_102 C6_102 0.0 . . . . ?
C1_102 C2_102 C7_102 C6_102 -179.5(8) . . . . ?
